data_2006301
loop_
_publ_author_name
'Fitzgerald, Lawrence J.'
'Gerkin, Roger E.'

_publ_section_title
;
 Interwoven Hydrogen-Bonding Networks in Benzene-1,3,5-triacetic Acid
;
_journal_issue 7
_journal_name_full 'Acta Crystallographica Section C'
_journal_page_first 967
_journal_page_last 969
_journal_paper_doi 10.1107/S0108270197002886
_journal_volume 53
_journal_year 1997
_chemical_formula_moiety 'C12 H12 O6 '
_chemical_formula_sum 'C12 H12 O6'
_chemical_formula_weight 252.22
_chemical_name_common 'benzene-1,3,5-triacetic acid'
_chemical_name_systematic ' ?'
_space_group_IT_number 14
_symmetry_cell_setting monoclinic
_symmetry_space_group_name_Hall '-P 2yn'
_symmetry_space_group_name_H-M 'P 1 21/n 1'
_cell_angle_alpha 90
_cell_angle_beta 92.94(2)
_cell_angle_gamma 90
_cell_formula_units_Z 4
_cell_length_a 9.994(2)
_cell_length_b 4.798(2)
_cell_length_c 24.160(3)
_cell_measurement_reflns_used 25
_cell_measurement_temperature 296
_cell_measurement_theta_max 14.9
_cell_measurement_theta_min 13.4
_cell_volume 1157.0(6)
_computing_cell_refinement 'MSC/AFC Diffractometer Control Software'
_computing_data_collection
;MSC/AFC Diffractometer Control Software (Molecular Structure
Corporation, 1988)
;
_computing_data_reduction 'TEXSAN (Molecular Structure Corporation, 1989)'
_computing_molecular_graphics 'ORTEPII (Johnson, 1976)'
_computing_publication_material TEXSAN
_computing_structure_refinement TEXSAN
_computing_structure_solution 'SHELXS86 (Sheldrick, 1985)'
_diffrn_ambient_temperature 296
_diffrn_measurement_device AFC5S
_diffrn_measurement_method '\w scans '
_diffrn_radiation_monochromator graphite
_diffrn_radiation_source 'X-ray tube'
_diffrn_radiation_type MoK\a
_diffrn_radiation_wavelength 0.71073
_diffrn_reflns_av_R_equivalents 0.023
_diffrn_reflns_limit_h_max 12
_diffrn_reflns_limit_h_min 0
_diffrn_reflns_limit_k_max 6
_diffrn_reflns_limit_k_min 0
_diffrn_reflns_limit_l_max 31
_diffrn_reflns_limit_l_min -31
_diffrn_reflns_number 3141
_diffrn_reflns_theta_max 27.5
_diffrn_reflns_theta_min 2.0
_diffrn_standards_decay_% ' +- 2.4 (average maximum relative intensity)'
_diffrn_standards_interval_count 150
_diffrn_standards_number 6
_exptl_absorpt_coefficient_mu 0.110
_exptl_absorpt_correction_T_max 1.000
_exptl_absorpt_correction_T_min 0.970
_exptl_absorpt_correction_type 'empirical via \y scan (North, Phillips & Mathews, 1968)'
_exptl_crystal_colour colorless
_exptl_crystal_density_diffrn 1.448
_exptl_crystal_density_meas ?
_exptl_crystal_description 'clear plate'
_exptl_crystal_F_000 528
_exptl_crystal_size_max 0.58
_exptl_crystal_size_mid 0.31
_exptl_crystal_size_min 0.08
_refine_diff_density_max 0.38
_refine_diff_density_min -0.35
_refine_ls_extinction_coef '8.2(23) \\times 10^-7^'
_refine_ls_extinction_method 'Zachariasen (1963, 1968)'
_refine_ls_goodness_of_fit_obs 1.11
_refine_ls_hydrogen_treatment refall
_refine_ls_matrix_type full
_refine_ls_number_parameters 212
_refine_ls_number_reflns 2132
_refine_ls_R_factor_obs .057
_refine_ls_shift/esd_max 0.01
_refine_ls_structure_factor_coef ' F^2^'
_refine_ls_weighting_details 'w = 1/[\s~F~^2^]^2^'
_refine_ls_weighting_scheme calc
_refine_ls_wR_factor_obs .093
_reflns_number_observed 2132
_reflns_number_total 2976
_reflns_observed_criterion 'I > 0.01\s~I~'
_cod_data_source_file fg1266.cif
_cod_data_source_block I
_cod_depositor_comments
;
The following automatic conversions were performed:
'_symmetry_cell_setting' value 'Monoclinic' changed to 'monoclinic'
according to '/home/saulius/struct/CIF-dictionaries/cif_core.dic'
dictionary named 'cif_core.dic' version 2.4.1 from 2010-06-29.

Automatic conversion script
Id: cif_fix_enum 1527 2010-12-29 10:47:43Z saulius 

The following automatic conversions were performed:

'_atom_site_thermal_displace_type' tag value 'Uij' was replaced with
'Uani' value 18 times.

Automatic conversion script
Id: cif_fix_values 1646 2011-03-28 12:23:43Z adriana 

The following automatic conversions were performed:

'_symmetry_cell_setting' value 'Monoclinic' changed to 'monoclinic'
according to /home/saulius/struct/CIF-dictionaries/cif_core.dic
dictionary named 'cif_core.dic' version 2.4.1 from
2010-06-29.

'_geom_hbond_publ_flag' value 'YES' changed to 'yes'
according to /home/saulius/struct/CIF-dictionaries/cif_core.dic
dictionary named 'cif_core.dic' version 2.4.1 from 2010-06-29 (5
times).

Automatic conversion script
Id: cif_fix_values 1715 2011-07-08 13:25:40Z adriana 

The following automatic conversions were performed:

'_exptl_crystal_density_meas' value 'none' was changed to '?' - the
value is perceived as not measured.

Automatic conversion script
Id: cif_fix_values 3008 2015-01-20 13:52:24Z robertas 

The following automatic conversions were performed:

'_refine_ls_weighting_scheme' value 'w = 1/[\s~F~^2^]^2^' was changed
to 'calc'. New tag '_refine_ls_weighting_details' was created. The
value of the new tag was set to 'w = 1/[\s~F~^2^]^2^'.

Automatic conversion script
Id: cif_fix_values 3143 2015-03-26 13:38:13Z robertas 
;
_cod_original_cell_volume 1156.8(4)
_cod_original_sg_symbol_H-M 'P 21/n'
_cod_database_code 2006301

loop_
_symmetry_equiv_pos_as_xyz
x,y,z
'1/2 -x, 1/2 +y, 1/2 -z'
-x,-y,-z
'1/2 +x, 1/2 -y, 1/2 +z'

loop_
_atom_site_aniso_label
_atom_site_aniso_U_11
_atom_site_aniso_U_22
_atom_site_aniso_U_33
_atom_site_aniso_U_12
_atom_site_aniso_U_13
_atom_site_aniso_U_23
O1 .0372(10) .0770(10) .0860(10) -.0050(10) -.0123(9) .0280(10)
O2 .0417(10) .0900(10) .0560(10) -.0110(10) -.0084(8) .0230(10)
O3 .0387(10) .0730(10) .0650(10) .0006(10) -.0111(8) .0180(10)
O4 .0345(9) .0680(10) .0870(10) -.0095(9) -.0097(9) .0300(10)
O5 .0590(10) .0690(10) .0590(10) -.0100(10) -.0013(9) -.0230(10)
O6 .0540(10) .089(2) .0780(10) -.0210(10) .0130(10) -.0350(10)
C1 .0290(10) .0340(10) .0450(10) -.0085(10) .0005(9) -.0030(10)
C2 .0310(10) .0440(10) .0450(10) -.0110(10) -.0036(10) .0020(10)
C3 .0280(10) .0390(10) .061(2) -.0080(10) -.0020(10) .0080(10)
C4 .0310(10) .0400(10) .067(2) -.0020(10) .0120(10) -.0060(10)
C5 .0340(10) .0460(10) .0440(10) -.0080(10) .0062(10) -.0030(10)
C6 .0290(10) .0410(10) .0470(10) -.0040(10) -.0020(10) .0020(10)
C7 .0360(10) .045(2) .052(2) -.0050(10) -.0010(10) -.0110(10)
C8 .0330(10) .048(2) .090(2) -.0020(10) -.0070(10) .017(2)
C9 .052(2) .064(2) .049(2) -.010(2) .0080(10) -.014(2)
C10 .0330(10) .051(2) .0420(10) .0040(10) .0010(10) -.0110(10)
C11 .0290(10) .0430(10) .0520(10) .0040(10) .0020(10) .0000(10)
C12 .0510(10) .050(2) .0370(10) -.0030(10) -.0040(10) -.0030(10)

loop_
_atom_site_label
_atom_site_fract_x
_atom_site_fract_y
_atom_site_fract_z
_atom_site_U_iso_or_equiv
_atom_site_thermal_displace_type
_atom_site_calc_flag
_atom_site_calc_attached_atom
O1 .5032(2) .3549(4) .63989(8) .0671(6) Uani ? ?
O2 .5712(2) .0761(4) .70813(7) .0632(6) Uani ? ?
O3 1.3429(2) -.2052(4) .70769(7) .0596(6) Uani ? ?
O4 1.2691(2) .0876(4) .64175(7) .0636(6) Uani ? ?
O5 .6604(2) -.5168(4) .46373(7) .0623(6) Uani ? ?
O6 .5870(2) -.2644(4) .53245(8) .0732(7) Uani ? ?
C1 .8177(2) .1902(4) .64227(9) .0362(6) Uani ? ?
C2 .9288(2) .0684(5) .66888(10) .0398(7) Uani ? ?
C3 1.0048(2) -.1289(5) .64270(10) .0427(7) Uani ? ?
C4 .9663(2) -.2040(5) .58900(10) .0456(7) Uani ? ?
C5 .8555(2) -.0878(5) .56086(9) .0412(6) Uani ? ?
C6 .7832(2) .1126(5) .58812(9) .0392(7) Uani ? ?
C7 .7292(2) .3914(6) .67180(10) .0446(7) Uani ? ?
C8 1.1217(3) -.2659(7) .6733(2) .0575(9) Uani ? ?
C9 .8095(3) -.1846(7) .50370(10) .0549(9) Uani ? ?
C10 .5929(2) .2637(5) .67521(9) .0422(7) Uani ? ?
C11 1.2517(2) -.1090(5) .67270(10) .0414(7) Uani ? ?
C12 .6745(3) -.3251(5) .50149(10) .0461(7) Uani ? ?
H2 .951(2) .113(4) .7075(8) .040(6) Uiso ? ?
H4 1.013(2) -.341(5) .5709(9) .052(7) Uiso ? ?
H6 .703(2) .191(4) .5700(8) .044(6) Uiso ? ?
H7A .723(2) .568(5) .6517(9) .053(7) Uiso ? ?
H7B .765(2) .428(5) .7101(9) .057(7) Uiso ? ?
H8A 1.106(3) -.296(6) .7130(10) .090(10) Uiso ? ?
H8B 1.141(3) -.433(7) .6580(10) .080(10) Uiso ? ?
H9A .874(3) -.319(6) .4890(10) .081(9) Uiso ? ?
H9B .800(3) -.026(6) .4780(10) .080(10) Uiso ? ?
H10 .410(4) .252(7) .6410(10) .140(10) Uiso ? ?
H11 1.431(3) -.102(8) .7040(10) .130(10) Uiso ? ?
H12 .564(4) -.604(8) .4660(10) .130(10) Uiso ? ?

loop_
_atom_type_symbol
_atom_type_scat_dispersion_real
_atom_type_scat_dispersion_imag
_atom_type_scat_source
H 0 0 'Stewart, Davidson & Simpson (1965)'
C .002 .002 'Cromer & Waber (1974)'
O .008 .006 'Cromer & Waber (1974)'

loop_
_geom_angle_atom_site_label_1
_geom_angle_atom_site_label_2
_geom_angle_atom_site_label_3
_geom_angle
_geom_angle_publ_flag
C10 O1 H10 114(2) yes
C11 O3 H11 111(2) yes
C12 O5 H12 108(2) yes
C2 C1 C6 118.7(2) n
C2 C1 C7 121.7(2) n
C6 C1 C7 119.6(2) n
C1 C2 C3 121.4(2) n
C1 C2 H2 119.0(10) no
C3 C2 H2 119.0(10) no
C2 C3 C4 118.3(2) n
C2 C3 C8 120.3(3) n
C4 C3 C8 121.3(3) n
C3 C4 C5 122.2(2) n
C3 C4 H4 120.0(10) no
C5 C4 H4 117.0(10) no
C4 C5 C6 117.9(2) n
C4 C5 C9 121.6(2) n
C6 C5 C9 120.4(2) n
C1 C6 C5 121.5(2) n
C1 C6 H6 119.0(10) no
C5 C6 H6 119.0(10) no
C1 C7 C10 108.6(2) yes
C1 C7 H7A 110.0(10) no
C1 C7 H7B 111.0(10) no
C10 C7 H7A 110.0(10) no
C10 C7 H7B 108.0(10) no
H7A C7 H7B 109(2) no
C3 C8 C11 115.3(2) yes
C3 C8 H8A 112(2) no
C3 C8 H8B 111(2) no
C11 C8 H8A 105(2) no
C11 C8 H8B 104(2) no
H8A C8 H8B 109(3) no
C5 C9 C12 113.6(2) yes
C5 C9 H9A 110.0(10) no
C5 C9 H9B 111(2) no
C12 C9 H9A 107(2) no
C12 C9 H9B 106(2) no
H9A C9 H9B 109(2) no
O1 C10 O2 122.7(2) yes
O1 C10 C7 115.5(2) yes
O2 C10 C7 121.8(2) yes
O3 C11 O4 123.8(2) yes
O3 C11 C8 113.3(2) yes
O4 C11 C8 123.0(2) yes
O5 C12 O6 123.1(2) yes
O5 C12 C9 114.0(2) yes
O6 C12 C9 122.9(2) yes

loop_
_geom_bond_atom_site_label_1
_geom_bond_atom_site_label_2
_geom_bond_site_symmetry_1
_geom_bond_site_symmetry_2
_geom_bond_distance
_geom_bond_publ_flag
O1 C10 ? ? 1.282(3) yes
O1 H10 ? ? 1.06(4) no
O2 C10 ? ? 1.228(3) yes
O3 C11 ? ? 1.296(2) yes
O3 H11 ? ? 1.02(3) no
O4 C11 ? ? 1.222(3) yes
O5 C12 ? ? 1.298(3) yes
O5 H12 ? ? 1.05(4) no
O6 C12 ? ? 1.216(3) yes
C1 C2 ? ? 1.384(3) no
C1 C6 ? ? 1.387(3) no
C1 C7 ? ? 1.513(3) yes
C2 C3 ? ? 1.386(3) no
C2 H2 ? ? .97(2) no
C3 C4 ? ? 1.382(3) no
C3 C8 ? ? 1.502(3) yes
C4 C5 ? ? 1.386(3) no
C4 H4 ? ? .93(2) no
C5 C6 ? ? 1.389(3) no
C5 C9 ? ? 1.507(3) yes
C6 H6 ? ? .96(2) no
C7 C10 ? ? 1.499(3) yes
C7 H7A ? ? .98(2) no
C7 H7B ? ? .99(2) no
C8 C11 ? ? 1.502(3) yes
C8 H8A ? ? .99(3) no
C8 H8B ? ? .91(3) no
C9 C12 ? ? 1.506(3) yes
C9 H9A ? ? .99(3) no
C9 H9B ? ? .99(3) no

loop_
_geom_hbond_atom_site_label_D
_geom_hbond_atom_site_label_H
_geom_hbond_atom_site_label_A
_geom_hbond_site_symmetry_A
_geom_hbond_distance_DH
_geom_hbond_distance_HA
_geom_hbond_distance_DA
_geom_hbond_angle_DHA
_geom_hbond_publ_flag
O1 H10 O4 1_455 1.06(4) 1.61(4) 2.670(2) 178(3) yes
O1 H10 O5 3_656 1.06(4) 2.88(3) 3.020(2) 87(2) yes
O3 H11 O2 1_655 1.02(3) 1.64(3) 2.650(2) 172(3) yes
O5 H12 O6 3_646 1.05(4) 1.64(4) 2.692(2) 178(3) yes
O5 H12 O1 3_656 1.05(4) 2.88(3) 3.020(2) 87(2) yes
